data_7208621
loop_
_publ_author_name
'Xu, Zhenzhen'
'Liao, Qing'
'Wu, Yishi'
'Ren, Wenlu'
'Li, Wei'
'Liu, Libing'
'Wang, Shu'
'Gu, Zhanjun'
'Zhang, Haoli'
'Fu, Hongbing'

_publ_section_title
;
 Water-miscible organic J-aggregate nanoparticles as efficient two-photon
 fluorescent nano-probes for bio-imaging
;
_journal_issue 34
_journal_name_full 'Journal of Materials Chemistry'
_journal_page_first 17737
_journal_paper_doi 10.1039/c2jm33081d
_journal_volume 22
_journal_year 2012
_chemical_formula_moiety 'C26 H20 N2 O2'
_chemical_formula_sum 'C26 H20 N2 O2'
_chemical_formula_weight 392.44
_chemical_name_systematic
;
?
;
_space_group_IT_number 14
_symmetry_cell_setting monoclinic
_symmetry_space_group_name_Hall '-P 2ybc'
_symmetry_space_group_name_H-M 'P 1 21/c 1'
_atom_sites_solution_hydrogens geom
_atom_sites_solution_primary direct
_atom_sites_solution_secondary difmap
_audit_creation_method SHELXL-97
_cell_angle_alpha 90.00
_cell_angle_beta 104.292(12)
_cell_angle_gamma 90.00
_cell_formula_units_Z 2
_cell_length_a 8.5110(15)
_cell_length_b 14.954(3)
_cell_length_c 8.4748(15)
_cell_measurement_reflns_used 425
_cell_measurement_temperature 173(2)
_cell_measurement_theta_max 68.22
_cell_measurement_theta_min 3.12
_cell_volume 1045.2(3)
_computing_cell_refinement 'Rapid Auto Ver 2.30(Rigaku 1998)'
_computing_data_collection 'Rapid Auto Ver 2.30(Rigaku 1998)'
_computing_data_reduction 'Rapid Auto Ver 2.30(Rigaku 1998)'
_computing_molecular_graphics 'XP in Siemens SHELXTL (Sheldrick, 1994)'
_computing_publication_material 'SHELX97 (Sheldrick, 1997)'
_computing_structure_refinement 'SHELXL-97 (Sheldrick, 1997)'
_computing_structure_solution 'SHELXS-97 (Sheldrick, 1990)'
_diffrn_ambient_temperature 173(2)
_diffrn_measured_fraction_theta_full 0.997
_diffrn_measured_fraction_theta_max 0.997
_diffrn_measurement_device_type 'Rigaku raxis Rapid IP Area Detector'
_diffrn_measurement_method '\w scans'
_diffrn_radiation_monochromator graphite
_diffrn_radiation_source 'rotating anode'
_diffrn_radiation_type CuK\a
_diffrn_radiation_wavelength 1.54186
_diffrn_reflns_av_R_equivalents 0.0558
_diffrn_reflns_av_sigmaI/netI 0.0438
_diffrn_reflns_limit_h_max 10
_diffrn_reflns_limit_h_min -10
_diffrn_reflns_limit_k_max 17
_diffrn_reflns_limit_k_min -17
_diffrn_reflns_limit_l_max 9
_diffrn_reflns_limit_l_min -10
_diffrn_reflns_number 9978
_diffrn_reflns_theta_full 68.10
_diffrn_reflns_theta_max 68.10
_diffrn_reflns_theta_min 5.36
_exptl_absorpt_coefficient_mu 0.632
_exptl_absorpt_correction_T_max 0.8428
_exptl_absorpt_correction_T_min 0.6317
_exptl_absorpt_correction_type numerical
_exptl_absorpt_process_details 'NUMABS by T.Higashi Jun 3, 2003'
_exptl_crystal_colour yellow
_exptl_crystal_density_diffrn 1.247
_exptl_crystal_density_method 'not measured'
_exptl_crystal_description block
_exptl_crystal_F_000 412
_exptl_crystal_size_max 0.80
_exptl_crystal_size_mid 0.30
_exptl_crystal_size_min 0.28
_refine_diff_density_max 0.148
_refine_diff_density_min -0.120
_refine_diff_density_rms 0.035
_refine_ls_extinction_coef 0.040(2)
_refine_ls_extinction_expression Fc^*^=kFc[1+0.001xFc^2^\l^3^/sin(2\q)]^-1/4^
_refine_ls_extinction_method SHELXL
_refine_ls_goodness_of_fit_ref 1.081
_refine_ls_hydrogen_treatment constr
_refine_ls_matrix_type full
_refine_ls_number_parameters 138
_refine_ls_number_reflns 1905
_refine_ls_number_restraints 0
_refine_ls_restrained_S_all 1.081
_refine_ls_R_factor_all 0.0693
_refine_ls_R_factor_gt 0.0490
_refine_ls_shift/su_max 0.000
_refine_ls_shift/su_mean 0.000
_refine_ls_structure_factor_coef Fsqd
_refine_ls_weighting_details 'calc w=1/[\s^2^(Fo^2^)+(0.0411P)^2^+0.2286P] where P=(Fo^2^+2Fc^2^)/3'
_refine_ls_weighting_scheme calc
_refine_ls_wR_factor_gt 0.1121
_refine_ls_wR_factor_ref 0.1224
_reflns_number_gt 1428
_reflns_number_total 1905
_reflns_threshold_expression >2sigma(I)
_cod_data_source_file c2jm33081d.txt
_cod_data_source_block a
_cod_original_sg_symbol_H-M P2(1)/c
_cod_database_code 7208621

loop_
_symmetry_equiv_pos_as_xyz
'x, y, z'
'-x, y+1/2, -z+1/2'
'-x, -y, -z'
'x, -y-1/2, z-1/2'

loop_
_atom_site_label
_atom_site_type_symbol
_atom_site_fract_x
_atom_site_fract_y
_atom_site_fract_z
_atom_site_U_iso_or_equiv
_atom_site_adp_type
_atom_site_occupancy
_atom_site_symmetry_multiplicity
_atom_site_calc_flag
_atom_site_refinement_flags
O1 O 0.99013(18) 0.82116(9) 0.07603(17) 0.0706(5) Uani 1 1 d .
N1 N 1.5308(3) 1.14234(14) -0.9770(2) 0.0870(7) Uani 1 1 d .
C1 C 1.4729(2) 1.12059(15) -0.8748(3) 0.0646(6) Uani 1 1 d .
C2 C 1.4002(2) 1.09403(14) -0.7459(2) 0.0541(5) Uani 1 1 d .
C3 C 1.3589(2) 1.00597(14) -0.7299(2) 0.0544(5) Uani 1 1 d .
H3A H 1.3782 0.9622 -0.8041 0.065 Uiso 1 1 calc R
C4 C 1.2896(2) 0.98186(13) -0.6057(2) 0.0528(5) Uani 1 1 d .
H4A H 1.2609 0.9211 -0.5959 0.063 Uiso 1 1 calc R
C5 C 1.2605(2) 1.04386(13) -0.4942(2) 0.0493(5) Uani 1 1 d .
C6 C 1.3041(2) 1.13243(14) -0.5123(2) 0.0605(6) Uani 1 1 d .
H6A H 1.2864 1.1762 -0.4373 0.073 Uiso 1 1 calc R
C7 C 1.3721(3) 1.15751(14) -0.6366(2) 0.0631(6) Uani 1 1 d .
H7A H 1.3999 1.2183 -0.6477 0.076 Uiso 1 1 calc R
C8 C 1.1872(2) 1.01396(13) -0.3643(2) 0.0536(5) Uani 1 1 d .
H8A H 1.1616 0.9521 -0.3641 0.064 Uiso 1 1 calc R
C9 C 1.1520(2) 1.06261(13) -0.2469(2) 0.0524(5) Uani 1 1 d .
H9A H 1.1783 1.1244 -0.2447 0.063 Uiso 1 1 calc R
C10 C 1.0767(2) 1.03010(13) -0.1206(2) 0.0474(5) Uani 1 1 d .
C11 C 1.0706(2) 0.93971(12) -0.0833(2) 0.0502(5) Uani 1 1 d .
H11A H 1.1194 0.8974 -0.1401 0.060 Uiso 1 1 calc R
C12 C 0.9961(2) 0.90977(12) 0.0335(2) 0.0499(5) Uani 1 1 d .
C13 C 1.0723(3) 0.75807(15) 0.0018(3) 0.0907(8) Uani 1 1 d .
H13A H 1.0591 0.6983 0.0440 0.136 Uiso 1 1 calc R
H13B H 1.1878 0.7732 0.0262 0.136 Uiso 1 1 calc R
H13C H 1.0270 0.7589 -0.1163 0.136 Uiso 1 1 calc R

loop_
_atom_site_aniso_label
_atom_site_aniso_U_11
_atom_site_aniso_U_22
_atom_site_aniso_U_33
_atom_site_aniso_U_23
_atom_site_aniso_U_13
_atom_site_aniso_U_12
O1 0.1026(12) 0.0478(9) 0.0764(10) 0.0056(7) 0.0505(9) 0.0056(8)
N1 0.1030(16) 0.0919(16) 0.0834(14) 0.0193(12) 0.0560(13) 0.0155(12)
C1 0.0669(13) 0.0742(16) 0.0588(13) 0.0079(11) 0.0270(11) 0.0089(11)
C2 0.0544(11) 0.0646(14) 0.0470(11) 0.0039(10) 0.0198(9) 0.0036(9)
C3 0.0563(11) 0.0637(14) 0.0448(11) -0.0073(9) 0.0157(9) 0.0030(9)
C4 0.0569(11) 0.0558(13) 0.0476(11) -0.0046(9) 0.0164(9) -0.0036(9)
C5 0.0513(10) 0.0549(12) 0.0433(10) -0.0007(9) 0.0149(8) -0.0010(9)
C6 0.0780(14) 0.0554(13) 0.0558(12) -0.0056(10) 0.0312(11) -0.0030(10)
C7 0.0786(14) 0.0577(13) 0.0607(13) 0.0034(11) 0.0315(11) -0.0023(10)
C8 0.0614(12) 0.0544(12) 0.0480(11) -0.0016(9) 0.0189(9) -0.0059(9)
C9 0.0576(11) 0.0552(12) 0.0467(11) 0.0027(9) 0.0175(9) -0.0014(9)
C10 0.0518(10) 0.0521(12) 0.0394(10) 0.0010(8) 0.0137(8) 0.0007(8)
C11 0.0598(11) 0.0513(12) 0.0425(10) -0.0019(9) 0.0185(9) 0.0033(9)
C12 0.0613(12) 0.0438(12) 0.0470(11) 0.0032(9) 0.0179(9) -0.0009(8)
C13 0.127(2) 0.0503(14) 0.116(2) -0.0018(14) 0.0697(18) 0.0092(14)

loop_
_atom_type_symbol
_atom_type_description
_atom_type_scat_dispersion_real
_atom_type_scat_dispersion_imag
_atom_type_scat_source
C C 0.0181 0.0091 'International Tables Vol C Tables 4.2.6.8 and 6.1.1.4'
H H 0.0000 0.0000 'International Tables Vol C Tables 4.2.6.8 and 6.1.1.4'
N N 0.0311 0.0180 'International Tables Vol C Tables 4.2.6.8 and 6.1.1.4'
O O 0.0492 0.0322 'International Tables Vol C Tables 4.2.6.8 and 6.1.1.4'

loop_
_geom_angle_atom_site_label_1
_geom_angle_atom_site_label_2
_geom_angle_atom_site_label_3
_geom_angle
_geom_angle_site_symmetry_1
_geom_angle_site_symmetry_3
C12 O1 C13 118.18(16) . .
N1 C1 C2 179.5(2) . .
C3 C2 C7 119.85(18) . .
C3 C2 C1 120.43(18) . .
C7 C2 C1 119.71(19) . .
C4 C3 C2 119.57(18) . .
C4 C3 H3A 120.2 . .
C2 C3 H3A 120.2 . .
C3 C4 C5 121.85(18) . .
C3 C4 H4A 119.1 . .
C5 C4 H4A 119.1 . .
C4 C5 C6 117.56(17) . .
C4 C5 C8 119.25(17) . .
C6 C5 C8 123.19(17) . .
C7 C6 C5 121.18(19) . .
C7 C6 H6A 119.4 . .
C5 C6 H6A 119.4 . .
C6 C7 C2 119.99(19) . .
C6 C7 H7A 120.0 . .
C2 C7 H7A 120.0 . .
C9 C8 C5 127.92(19) . .
C9 C8 H8A 116.0 . .
C5 C8 H8A 116.0 . .
C8 C9 C10 126.08(19) . .
C8 C9 H9A 117.0 . .
C10 C9 H9A 117.0 . .
C11 C10 C12 117.22(16) . 3_775
C11 C10 C9 122.52(17) . .
C12 C10 C9 120.25(17) 3_775 .
C12 C11 C10 121.94(17) . .
C12 C11 H11A 119.0 . .
C10 C11 H11A 119.0 . .
C11 C12 O1 123.68(17) . .
C11 C12 C10 120.84(17) . 3_775
O1 C12 C10 115.46(16) . 3_775
O1 C13 H13A 109.5 . .
O1 C13 H13B 109.5 . .
H13A C13 H13B 109.5 . .
O1 C13 H13C 109.5 . .
H13A C13 H13C 109.5 . .
H13B C13 H13C 109.5 . .

loop_
_geom_bond_atom_site_label_1
_geom_bond_atom_site_label_2
_geom_bond_distance
_geom_bond_site_symmetry_2
O1 C12 1.377(2) .
O1 C13 1.411(2) .
N1 C1 1.144(2) .
C1 C2 1.438(3) .
C2 C3 1.378(3) .
C2 C7 1.388(3) .
C3 C4 1.375(2) .
C3 H3A 0.9500 .
C4 C5 1.389(2) .
C4 H4A 0.9500 .
C5 C6 1.394(3) .
C5 C8 1.464(2) .
C6 C7 1.373(2) .
C6 H6A 0.9500 .
C7 H7A 0.9500 .
C8 C9 1.325(2) .
C8 H8A 0.9500 .
C9 C10 1.460(2) .
C9 H9A 0.9500 .
C10 C11 1.392(2) .
C10 C12 1.401(2) 3_775
C11 C12 1.376(2) .
C11 H11A 0.9500 .
C12 C10 1.401(2) 3_775
C13 H13A 0.9800 .
C13 H13B 0.9800 .
C13 H13C 0.9800 .

loop_
_geom_torsion_atom_site_label_1
_geom_torsion_atom_site_label_2
_geom_torsion_atom_site_label_3
_geom_torsion_atom_site_label_4
_geom_torsion
_geom_torsion_site_symmetry_1
_geom_torsion_site_symmetry_4
N1 C1 C2 C3 177(100) . .
N1 C1 C2 C7 -3(29) . .
C7 C2 C3 C4 0.2(3) . .
C1 C2 C3 C4 179.91(17) . .
C2 C3 C4 C5 -0.4(3) . .
C3 C4 C5 C6 0.0(3) . .
C3 C4 C5 C8 -179.71(17) . .
C4 C5 C6 C7 0.5(3) . .
C8 C5 C6 C7 -179.76(18) . .
C5 C6 C7 C2 -0.7(3) . .
C3 C2 C7 C6 0.3(3) . .
C1 C2 C7 C6 -179.38(19) . .
C4 C5 C8 C9 179.28(19) . .
C6 C5 C8 C9 -0.5(3) . .
C5 C8 C9 C10 179.15(17) . .
C8 C9 C10 C11 17.1(3) . .
C8 C9 C10 C12 -161.62(19) . 3_775
C12 C10 C11 C12 0.3(3) 3_775 .
C9 C10 C11 C12 -178.51(16) . .
C10 C11 C12 O1 -178.75(17) . .
C10 C11 C12 C10 -0.3(3) . 3_775
C13 O1 C12 C11 3.4(3) . .
C13 O1 C12 C10 -175.12(19) . 3_775
